data_7007372
loop_
_publ_author_name
'Adams, Christopher J.'
'Crawford, Paul C.'
'Guy Orpen, A.'
'Podesta, Thomas J.'

_publ_section_title
;
 Cation and anion diversity in [M(dithiooxalate)2]2- salts: structure
 robustness in crystal synthesis.
;
_journal_issue 34
_journal_name_full 'Dalton transactions (Cambridge, England : 2003)'
_journal_page_first 4078
_journal_page_last 4092
_journal_paper_doi 10.1039/b604319d
_journal_year 2006
_chemical_formula_moiety '2(C6 H6 N O2), C4 O4 Pt S4'
_chemical_formula_sum 'C16 H12 N2 O8 Pt S4'
_chemical_formula_weight 683.61
_chemical_name_systematic
;
?
;
_space_group_IT_number 2
_symmetry_cell_setting triclinic
_symmetry_space_group_name_Hall '-P 1'
_symmetry_space_group_name_H-M 'P -1'
_atom_sites_solution_hydrogens geom
_atom_sites_solution_primary direct
_atom_sites_solution_secondary difmap
_audit_creation_method SHELXL-97
_cell_angle_alpha 72.757(3)
_cell_angle_beta 67.078(2)
_cell_angle_gamma 77.891(3)
_cell_formula_units_Z 1
_cell_length_a 7.7014(12)
_cell_length_b 8.4515(14)
_cell_length_c 8.6820(14)
_cell_measurement_reflns_used 1024
_cell_measurement_temperature 173(2)
_cell_measurement_theta_max 27.51
_cell_measurement_theta_min 2.54
_cell_volume 494.22(14)
_computing_cell_refinement 'Bruker SMART'
_computing_data_collection 'Bruker SMART'
_computing_data_reduction 'Bruker SHELXTL'
_computing_molecular_graphics 'Bruker SHELXTL'
_computing_publication_material 'Bruker SHELXTL'
_computing_structure_refinement 'SHELXL-97 (Sheldrick, 1997)'
_computing_structure_solution 'SHELXS-97 (Sheldrick, 1990)'
_diffrn_ambient_temperature 173(2)
_diffrn_measured_fraction_theta_full 0.989
_diffrn_measured_fraction_theta_max 0.989
_diffrn_measurement_device_type 'CCD area detector'
_diffrn_measurement_method 'phi and omega scans'
_diffrn_radiation_monochromator graphite
_diffrn_radiation_source 'fine-focus sealed tube'
_diffrn_radiation_type MoK\a
_diffrn_radiation_wavelength 0.71073
_diffrn_reflns_av_R_equivalents 0.0524
_diffrn_reflns_av_sigmaI/netI 0.0829
_diffrn_reflns_limit_h_max 10
_diffrn_reflns_limit_h_min -9
_diffrn_reflns_limit_k_max 10
_diffrn_reflns_limit_k_min -10
_diffrn_reflns_limit_l_max 11
_diffrn_reflns_limit_l_min -11
_diffrn_reflns_number 5231
_diffrn_reflns_theta_full 27.51
_diffrn_reflns_theta_max 27.51
_diffrn_reflns_theta_min 2.54
_exptl_absorpt_coefficient_mu 7.571
_exptl_absorpt_correction_T_max 0.685
_exptl_absorpt_correction_T_min 0.176
_exptl_absorpt_correction_type multi-scan
_exptl_absorpt_process_details 'SADABS Bruker AXS 1996'
_exptl_crystal_colour red
_exptl_crystal_density_diffrn 2.297
_exptl_crystal_density_method 'not measured'
_exptl_crystal_description plate
_exptl_crystal_F_000 328
_exptl_crystal_size_max 0.30
_exptl_crystal_size_mid 0.20
_exptl_crystal_size_min 0.05
_refine_diff_density_max 1.412
_refine_diff_density_min -1.170
_refine_diff_density_rms 0.217
_refine_ls_extinction_method none
_refine_ls_goodness_of_fit_ref 0.969
_refine_ls_hydrogen_treatment mixed
_refine_ls_matrix_type full
_refine_ls_number_parameters 146
_refine_ls_number_reflns 2242
_refine_ls_number_restraints 0
_refine_ls_restrained_S_all 0.969
_refine_ls_R_factor_all 0.0479
_refine_ls_R_factor_gt 0.0391
_refine_ls_shift/su_max 0.000
_refine_ls_shift/su_mean 0.000
_refine_ls_structure_factor_coef Fsqd
_refine_ls_weighting_details 'calc w=1/[\s^2^(Fo^2^)+(0.0324P)^2^+0.0000P] where P=(Fo^2^+2Fc^2^)/3'
_refine_ls_weighting_scheme calc
_refine_ls_wR_factor_gt 0.0713
_refine_ls_wR_factor_ref 0.0746
_reflns_number_gt 2008
_reflns_number_total 2242
_reflns_threshold_expression >2sigma(I)
_cod_data_source_file b604319d.txt
_cod_data_source_block 5
_cod_depositor_comments
;
The following automatic conversions were performed:
'_symmetry_cell_setting' value 'Triclinic' changed to 'triclinic'
according to '/home/saulius/struct/CIF-dictionaries/cif_core.dic'
dictionary named 'cif_core.dic' version 2.4.1 from 2010-06-29.

Automatic conversion script
Id: cif_fix_enum 1527 2010-12-29 10:47:43Z saulius 
;
_cod_original_sg_symbol_H-M P-1
_cod_database_code 7007372

loop_
_symmetry_equiv_pos_as_xyz
'x, y, z'
'-x, -y, -z'

loop_
_atom_site_label
_atom_site_type_symbol
_atom_site_fract_x
_atom_site_fract_y
_atom_site_fract_z
_atom_site_U_iso_or_equiv
_atom_site_adp_type
_atom_site_occupancy
_atom_site_symmetry_multiplicity
_atom_site_calc_flag
_atom_site_refinement_flags
_atom_site_disorder_assembly
_atom_site_disorder_group
Pt1 Pt 0.5000 0.5000 0.0000 0.01833(12) Uani 1 2 d S . .
S1 S 0.6567(2) 0.3401(2) -0.1970(2) 0.0235(4) Uani 1 1 d . . .
S2 S 0.2383(2) 0.5439(2) -0.0807(2) 0.0238(4) Uani 1 1 d . . .
O1 O 0.5392(6) 0.2707(6) -0.4112(5) 0.0282(11) Uani 1 1 d . . .
O2 O 0.1926(6) 0.4279(6) -0.3084(6) 0.0272(11) Uani 1 1 d . . .
O3 O -0.0753(6) 0.0306(6) 0.2001(5) 0.0287(11) Uani 1 1 d . . .
H3A H -0.0976 0.0019 0.1255 0.043 Uiso 1 1 calc R . .
O4 O 0.2060(6) 0.0693(6) -0.0118(5) 0.0254(10) Uani 1 1 d . . .
N1 N 0.2846(8) 0.2381(7) 0.4481(7) 0.0239(13) Uani 1 1 d . . .
H1A H 0.324(8) 0.258(8) 0.517(7) 0.016(16) Uiso 1 1 d . . .
C1 C 0.4999(9) 0.3406(8) -0.2939(8) 0.0211(14) Uani 1 1 d . . .
C2 C 0.3004(9) 0.4366(8) -0.2376(8) 0.0205(14) Uani 1 1 d . . .
C3 C 0.0996(9) 0.2667(8) 0.4704(8) 0.0252(15) Uani 1 1 d . . .
H3B H 0.0156 0.3257 0.5536 0.030 Uiso 1 1 calc R . .
C4 C 0.0303(9) 0.2114(8) 0.3740(7) 0.0222(14) Uani 1 1 d . . .
H4A H -0.1011 0.2297 0.3905 0.027 Uiso 1 1 calc R . .
C5 C 0.1573(9) 0.1282(8) 0.2523(8) 0.0217(14) Uani 1 1 d . . .
C6 C 0.3488(8) 0.1015(8) 0.2295(8) 0.0198(13) Uani 1 1 d . . .
H6A H 0.4372 0.0469 0.1441 0.024 Uiso 1 1 calc R . .
C7 C 0.4073(9) 0.1566(8) 0.3345(8) 0.0244(15) Uani 1 1 d . . .
H7A H 0.5368 0.1356 0.3250 0.029 Uiso 1 1 calc R . .
C8 C 0.0873(9) 0.0725(7) 0.1394(8) 0.0190(13) Uani 1 1 d . . .

loop_
_atom_site_aniso_label
_atom_site_aniso_U_11
_atom_site_aniso_U_22
_atom_site_aniso_U_33
_atom_site_aniso_U_23
_atom_site_aniso_U_13
_atom_site_aniso_U_12
Pt1 0.01820(19) 0.0231(2) 0.0184(2) -0.00951(16) -0.00759(15) -0.00309(15)
S1 0.0192(8) 0.0313(10) 0.0263(9) -0.0171(8) -0.0091(7) 0.0016(7)
S2 0.0190(8) 0.0326(10) 0.0267(9) -0.0169(8) -0.0097(7) 0.0004(7)
O1 0.029(3) 0.034(3) 0.029(2) -0.018(2) -0.012(2) 0.003(2)
O2 0.026(2) 0.033(3) 0.035(3) -0.016(2) -0.019(2) 0.001(2)
O3 0.028(3) 0.041(3) 0.028(2) -0.019(2) -0.011(2) -0.008(2)
O4 0.023(2) 0.036(3) 0.020(2) -0.013(2) -0.0040(19) -0.005(2)
N1 0.031(3) 0.029(3) 0.019(3) -0.010(3) -0.010(3) -0.013(3)
C1 0.023(3) 0.022(4) 0.017(3) -0.009(3) -0.001(3) -0.005(3)
C2 0.030(4) 0.017(3) 0.019(3) 0.002(3) -0.016(3) -0.003(3)
C3 0.025(4) 0.027(4) 0.022(3) -0.012(3) -0.002(3) -0.004(3)
C4 0.021(3) 0.027(4) 0.019(3) -0.007(3) -0.005(3) -0.008(3)
C5 0.025(3) 0.022(4) 0.024(3) -0.005(3) -0.012(3) -0.007(3)
C6 0.019(3) 0.020(4) 0.019(3) -0.006(3) -0.003(3) -0.004(3)
C7 0.017(3) 0.030(4) 0.025(3) -0.010(3) -0.005(3) -0.002(3)
C8 0.024(3) 0.014(3) 0.024(3) -0.007(3) -0.012(3) -0.001(3)

loop_
_atom_type_symbol
_atom_type_description
_atom_type_scat_dispersion_real
_atom_type_scat_dispersion_imag
_atom_type_scat_source
C C 0.0033 0.0016 'International Tables Vol C Tables 4.2.6.8 and 6.1.1.4'
H H 0.0000 0.0000 'International Tables Vol C Tables 4.2.6.8 and 6.1.1.4'
N N 0.0061 0.0033 'International Tables Vol C Tables 4.2.6.8 and 6.1.1.4'
O O 0.0106 0.0060 'International Tables Vol C Tables 4.2.6.8 and 6.1.1.4'
S S 0.1246 0.1234 'International Tables Vol C Tables 4.2.6.8 and 6.1.1.4'
Pt Pt -1.7033 8.3905 'International Tables Vol C Tables 4.2.6.8 and 6.1.1.4'

loop_
_geom_angle_atom_site_label_1
_geom_angle_atom_site_label_2
_geom_angle_atom_site_label_3
_geom_angle
_geom_angle_site_symmetry_1
_geom_angle_site_symmetry_3
_geom_angle_publ_flag
S1 Pt1 S1 180.0 2_665 . ?
S1 Pt1 S2 89.62(5) 2_665 2_665 ?
S1 Pt1 S2 90.38(5) . 2_665 ?
S1 Pt1 S2 90.38(5) 2_665 . ?
S1 Pt1 S2 89.62(5) . . ?
S2 Pt1 S2 179.999(1) 2_665 . ?
C1 S1 Pt1 105.6(2) . . ?
C2 S2 Pt1 105.4(2) . . ?
C8 O3 H3A 109.5 . . ?
C7 N1 C3 122.2(5) . . ?
C7 N1 H1A 117(4) . . ?
C3 N1 H1A 120(4) . . ?
O1 C1 C2 117.0(5) . . ?
O1 C1 S1 123.4(5) . . ?
C2 C1 S1 119.7(4) . . ?
O2 C2 C1 116.5(5) . . ?
O2 C2 S2 123.8(5) . . ?
C1 C2 S2 119.7(4) . . ?
N1 C3 C4 120.5(6) . . ?
N1 C3 H3B 119.7 . . ?
C4 C3 H3B 119.7 . . ?
C3 C4 C5 118.1(6) . . ?
C3 C4 H4A 121.0 . . ?
C5 C4 H4A 121.0 . . ?
C4 C5 C6 120.6(5) . . ?
C4 C5 C8 119.4(5) . . ?
C6 C5 C8 120.0(5) . . ?
C7 C6 C5 118.0(6) . . ?
C7 C6 H6A 121.0 . . ?
C5 C6 H6A 121.0 . . ?
N1 C7 C6 120.5(6) . . ?
N1 C7 H7A 119.7 . . ?
C6 C7 H7A 119.7 . . ?
O3 C8 O4 125.8(5) . . ?
O3 C8 C5 118.4(5) . . ?
O4 C8 C5 115.8(5) . . ?

loop_
_geom_bond_atom_site_label_1
_geom_bond_atom_site_label_2
_geom_bond_distance
_geom_bond_site_symmetry_2
_geom_bond_publ_flag
Pt1 S1 2.2994(15) 2_665 ?
Pt1 S1 2.2994(15) . ?
Pt1 S2 2.3068(15) 2_665 ?
Pt1 S2 2.3068(15) . ?
S1 C1 1.718(6) . ?
S2 C2 1.718(6) . ?
O1 C1 1.233(7) . ?
O2 C2 1.234(7) . ?
O3 C8 1.238(7) . ?
O3 H3A 0.8400 . ?
O4 C8 1.279(7) . ?
N1 C7 1.320(8) . ?
N1 C3 1.340(8) . ?
N1 H1A 0.83(6) . ?
C1 C2 1.544(9) . ?
C3 C4 1.375(8) . ?
C3 H3B 0.9500 . ?
C4 C5 1.383(9) . ?
C4 H4A 0.9500 . ?
C5 C6 1.388(8) . ?
C5 C8 1.505(7) . ?
C6 C7 1.383(8) . ?
C6 H6A 0.9500 . ?
C7 H7A 0.9500 . ?

loop_
_geom_torsion_atom_site_label_1
_geom_torsion_atom_site_label_2
_geom_torsion_atom_site_label_3
_geom_torsion_atom_site_label_4
_geom_torsion
_geom_torsion_site_symmetry_1
_geom_torsion_site_symmetry_2
_geom_torsion_site_symmetry_3
_geom_torsion_site_symmetry_4
_geom_torsion_publ_flag
S2 Pt1 S1 C1 -179.9(2) 2_665 . . . ?
S2 Pt1 S1 C1 0.1(2) . . . . ?
S1 Pt1 S2 C2 -179.8(2) 2_665 . . . ?
S1 Pt1 S2 C2 0.2(2) . . . . ?
Pt1 S1 C1 O1 177.7(5) . . . . ?
Pt1 S1 C1 C2 -0.5(5) . . . . ?
O1 C1 C2 O2 3.8(9) . . . . ?
S1 C1 C2 O2 -177.9(5) . . . . ?
O1 C1 C2 S2 -177.5(5) . . . . ?
S1 C1 C2 S2 0.8(7) . . . . ?
Pt1 S2 C2 O2 178.0(5) . . . . ?
Pt1 S2 C2 C1 -0.6(5) . . . . ?
C7 N1 C3 C4 -0.1(10) . . . . ?
N1 C3 C4 C5 -1.0(10) . . . . ?
C3 C4 C5 C6 0.2(9) . . . . ?
C3 C4 C5 C8 -177.4(6) . . . . ?
C4 C5 C6 C7 1.6(9) . . . . ?
C8 C5 C6 C7 179.1(5) . . . . ?
C3 N1 C7 C6 2.0(10) . . . . ?
C5 C6 C7 N1 -2.7(9) . . . . ?
C4 C5 C8 O3 -32.8(9) . . . . ?
C6 C5 C8 O3 149.6(6) . . . . ?
C4 C5 C8 O4 148.8(6) . . . . ?
C6 C5 C8 O4 -28.7(9) . . . . ?
